data_7120533
loop_
_publ_author_name
'Zhang, Chen'
'Sikligar, Kanishka'
'Patil, Rahul S.'
'Barnes, Charles L.'
'Teat, Simon'
'Atwood, Jerry L.'

_publ_section_title
;
 Self-assembly of M7L2 Metal-Organic Nanocapsules Using Mixed Macrocycles
;
_journal_name_full 'Chem. Commun.'
_journal_paper_doi 10.1039/C7CC06099H
_journal_year 2017
_chemical_formula_moiety 'C123 H109 N9 O28 Zn7'
_chemical_formula_sum 'C123 H109 N9 O28 Zn7'
_chemical_formula_weight 2618.78
_chemical_name_common 'P3R1C3, Zn, py, NO3'
_chemical_name_systematic 'C-propylpyrogallol[3]resorcin[1]arene, zinc, pyridine, nitrate'
_space_group_crystal_system monoclinic
_space_group_IT_number 15
_space_group_name_Hall '-C 2yc'
_space_group_name_H-M_alt 'C 1 2/c 1'
_symmetry_space_group_name_Hall '-C 2yc'
_symmetry_space_group_name_H-M 'C 1 2/c 1'
_atom_sites_solution_hydrogens geom
_audit_creation_method SHELXL-2014/7
_audit_update_record
;
2017-07-27 deposited with the CCDC.
2017-08-09 downloaded from the CCDC.
;
_cell_angle_alpha 90
_cell_angle_beta 90.588(2)
_cell_angle_gamma 90
_cell_formula_units_Z 4
_cell_length_a 28.6437(12)
_cell_length_b 25.8870(10)
_cell_length_c 16.8049(6)
_cell_measurement_reflns_used 9907
_cell_measurement_temperature 100(2)
_cell_measurement_theta_max 65.17
_cell_measurement_theta_min 2.30
_cell_volume 12460.2(8)
_computing_cell_refinement 'APEX2 (Bruker AXS, 2008)'
_computing_data_collection 'APEX2 (Bruker AXS, 2008)'
_computing_data_reduction 'APEX2 (Bruker AXS, 2008)'
_computing_molecular_graphics 'X-SEED, Barbour, 2001'
_computing_publication_material 'CIFTAB (Sheldrick, 2013)'
_computing_structure_refinement 'SHELXL-2013 (Sheldrick, 2013)'
_computing_structure_solution 'SHELXS-2013 (Sheldrick, 2013)'
_diffrn_ambient_temperature 100(2)
_diffrn_measured_fraction_theta_full 0.994
_diffrn_measured_fraction_theta_max 0.994
_diffrn_measurement_device_type 'Bruker APEXII CCD area detector'
_diffrn_measurement_method 'omega scans'
_diffrn_radiation_type CuK\a
_diffrn_radiation_wavelength 1.54178
_diffrn_reflns_av_R_equivalents 0.0565
_diffrn_reflns_av_unetI/netI 0.0365
_diffrn_reflns_Laue_measured_fraction_full 0.994
_diffrn_reflns_Laue_measured_fraction_max 0.994
_diffrn_reflns_limit_h_max 33
_diffrn_reflns_limit_h_min -33
_diffrn_reflns_limit_k_max 30
_diffrn_reflns_limit_k_min -30
_diffrn_reflns_limit_l_max 19
_diffrn_reflns_limit_l_min -19
_diffrn_reflns_number 87497
_diffrn_reflns_point_group_measured_fraction_full 0.994
_diffrn_reflns_point_group_measured_fraction_max 0.994
_diffrn_reflns_theta_full 65.615
_diffrn_reflns_theta_max 65.615
_diffrn_reflns_theta_min 2.300
_diffrn_standards_decay_% 0.0
_exptl_absorpt_coefficient_mu 2.094
_exptl_absorpt_correction_T_max 0.679
_exptl_absorpt_correction_T_min 0.523
_exptl_absorpt_correction_type multi-scan
_exptl_absorpt_process_details
;
 Data were corrected for decay and absorption using the program SADABS 
 (Sheldrick, G. M. (2003). SADABS. Version 2.10. University of
 G\"ottingen, Germany).
;
_exptl_crystal_colour yellow
_exptl_crystal_density_diffrn 1.396
_exptl_crystal_description block
_exptl_crystal_F_000 5376
_exptl_crystal_size_max 0.400
_exptl_crystal_size_mid 0.400
_exptl_crystal_size_min 0.200
_refine_diff_density_max 2.006
_refine_diff_density_min -1.466
_refine_diff_density_rms 0.178
_refine_ls_extinction_method none
_refine_ls_goodness_of_fit_ref 2.074
_refine_ls_hydrogen_treatment constr
_refine_ls_matrix_type full
_refine_ls_number_parameters 720
_refine_ls_number_reflns 10689
_refine_ls_number_restraints 36
_refine_ls_restrained_S_all 2.078
_refine_ls_R_factor_all 0.1631
_refine_ls_R_factor_gt 0.1320
_refine_ls_shift/su_max 0.001
_refine_ls_shift/su_mean 0.000
_refine_ls_structure_factor_coef Fsqd
_refine_ls_weighting_details 'w=1/[\s^2^(Fo^2^)+(0.2000P)^2^] where P=(Fo^2^+2Fc^2^)/3'
_refine_ls_weighting_scheme calc
_refine_ls_wR_factor_gt 0.4146
_refine_ls_wR_factor_ref 0.4675
_reflns_Friedel_coverage 0.000
_reflns_number_gt 7862
_reflns_number_total 10689
_reflns_threshold_expression 'I > 2\s(I)'
_cod_data_source_file c7cc06099h2.cif
_cod_data_source_block 1_CCDC1
_cod_database_code 7120533
_shelx_shelxl_version_number 2014/7
_shelx_space_group_comment
;
The symmetry employed for this shelxl refinement is uniquely defined
by the following loop, which should always be used as a source of
symmetry information in preference to the above space-group names.
They are only intended as comments.
;
_shelx_estimated_absorpt_t_min 0.488
_shelx_estimated_absorpt_t_max 0.679

loop_
_space_group_symop_operation_xyz
'x, y, z'
'-x, y, -z+1/2'
'x+1/2, y+1/2, z'
'-x+1/2, y+1/2, -z+1/2'
'-x, -y, -z'
'x, -y, z-1/2'
'-x+1/2, -y+1/2, -z'
'x+1/2, -y+1/2, z-1/2'

loop_
_atom_site_label
_atom_site_type_symbol
_atom_site_fract_x
_atom_site_fract_y
_atom_site_fract_z
_atom_site_U_iso_or_equiv
_atom_site_adp_type
_atom_site_occupancy
_atom_site_site_symmetry_order
_atom_site_calc_flag
_atom_site_refinement_flags_posn
_atom_site_refinement_flags_adp
_atom_site_refinement_flags_occupancy
Zn3 Zn 0.5000 0.53474(6) 0.2500 0.0613(5) Uani 1 2 d S T P
Zn2 Zn 0.58640(4) 0.59080(5) 0.10169(6) 0.0634(5) Uani 1 1 d . . .
Zn4 Zn 0.37677(4) 0.72336(6) 0.46727(6) 0.0709(5) Uani 1 1 d . . .
Zn1 Zn 0.39615(8) 0.86506(7) 0.43263(10) 0.1093(7) Uani 1 1 d . . .
O9 O 0.4783(2) 0.5830(2) 0.4522(3) 0.0601(14) Uani 1 1 d . . .
O7 O 0.5615(2) 0.5636(2) 0.2070(3) 0.0626(14) Uani 1 1 d . . .
O10 O 0.41592(19) 0.6593(3) 0.4600(3) 0.0634(15) Uani 1 1 d . . .
O8 O 0.5330(2) 0.5478(2) 0.3573(3) 0.0620(14) Uani 1 1 d . . .
O6 O 0.6385(2) 0.6183(3) 0.1746(3) 0.0733(17) Uani 1 1 d . . .
O11 O 0.4352(3) 0.7500(3) 0.5257(3) 0.0727(17) Uani 1 1 d . . .
O5 O 0.6640(2) 0.7019(3) 0.1314(3) 0.0760(18) Uani 1 1 d . . .
O4 O 0.6285(3) 0.7917(3) 0.0872(4) 0.088(2) Uani 1 1 d . . .
O1 O 0.4560(3) 0.8387(3) 0.4859(4) 0.089(2) Uani 1 1 d . . .
N5 N 0.3296(3) 0.7110(4) 0.5543(4) 0.068(2) Uani 1 1 d D . .
N4 N 0.5000 0.4557(4) 0.2500 0.073(3) Uani 1 2 d S T P
O3 O 0.6137(4) 0.8701(3) 0.1920(4) 0.112(3) Uani 1 1 d . . .
C24 C 0.4932(3) 0.6291(4) 0.4830(4) 0.058(2) Uani 1 1 d . . .
C25 C 0.4598(3) 0.6685(4) 0.4886(4) 0.060(2) Uani 1 1 d . . .
C19 C 0.5717(3) 0.5789(4) 0.3469(5) 0.059(2) Uani 1 1 d . . .
C22 C 0.5493(3) 0.6876(4) 0.5325(4) 0.065(2) Uani 1 1 d . . .
H22 H 0.5810 0.6948 0.5454 0.078 Uiso 1 1 calc R U .
C28 C 0.5289(4) 0.7823(4) 0.5684(5) 0.075(3) Uani 1 1 d . . .
H28 H 0.5005 0.7952 0.5963 0.090 Uiso 1 1 calc R U .
O2 O 0.5562(6) 0.9056(4) 0.2910(5) 0.152(5) Uani 1 1 d . . .
N3 N 0.6300(3) 0.5499(4) 0.0289(5) 0.082(2) Uani 1 1 d . . .
C27 C 0.5181(3) 0.7271(4) 0.5430(4) 0.069(3) Uani 1 1 d . . .
C20 C 0.5947(3) 0.6026(4) 0.4090(5) 0.060(2) Uani 1 1 d . . .
C23 C 0.5397(3) 0.6388(4) 0.5055(4) 0.058(2) Uani 1 1 d . . .
C26 C 0.4706(3) 0.7149(4) 0.5203(4) 0.063(2) Uani 1 1 d . . .
C18 C 0.5862(3) 0.5855(4) 0.2676(5) 0.064(2) Uani 1 1 d . . .
C16 C 0.6501(3) 0.6394(4) 0.3118(5) 0.068(3) Uani 1 1 d . . .
C2 C 0.5356(5) 0.8181(4) 0.4942(5) 0.082(3) Uani 1 1 d . . .
C14 C 0.6911(3) 0.6774(6) 0.2933(6) 0.088(4) Uani 1 1 d . . .
H14 H 0.7074 0.6636 0.2455 0.106 Uiso 1 1 calc R U .
C13 C 0.6708(3) 0.7305(5) 0.2701(5) 0.074(3) Uani 1 1 d . . .
C21 C 0.5772(3) 0.5975(4) 0.4938(5) 0.066(2) Uani 1 1 d . . .
H21 H 0.5611 0.5633 0.4973 0.079 Uiso 1 1 calc R U .
C12 C 0.6580(3) 0.7403(5) 0.1873(5) 0.075(3) Uani 1 1 d . . .
C17 C 0.6264(3) 0.6148(4) 0.2545(5) 0.066(2) Uani 1 1 d . . .
C8 C 0.6636(4) 0.7704(6) 0.3217(6) 0.093(4) Uani 1 1 d . . .
H8 H 0.6714 0.7650 0.3762 0.111 Uiso 1 1 calc R U .
C15 C 0.6340(3) 0.6333(4) 0.3900(5) 0.068(2) Uani 1 1 d . . .
H15 H 0.6501 0.6506 0.4318 0.082 Uiso 1 1 calc R U .
C10 C 0.6341(5) 0.8269(6) 0.2195(5) 0.096(4) Uani 1 1 d . . .
C1 C 0.5796(4) 0.8234(4) 0.4634(5) 0.082(3) Uani 1 1 d . . .
H1 H 0.6051 0.8063 0.4887 0.098 Uiso 1 1 calc R U .
C6 C 0.5881(5) 0.8545(5) 0.3928(6) 0.096(4) Uani 1 1 d . . .
C9 C 0.6454(5) 0.8189(5) 0.3000(5) 0.088(3) Uani 1 1 d . . .
C11 C 0.6407(4) 0.7857(5) 0.1664(5) 0.083(3) Uani 1 1 d . . .
C9S C 0.6485(5) 0.5106(5) -0.0949(6) 0.092(3) Uani 1 1 d . . .
H9S H 0.6368 0.4966 -0.1434 0.110 Uiso 1 1 calc R U .
C10S C 0.6171(5) 0.5303(5) -0.0376(7) 0.086(3) Uani 1 1 d . . .
H10S H 0.5847 0.5290 -0.0493 0.103 Uiso 1 1 calc R U .
C38 C 0.5689(5) 0.7836(6) 0.6300(5) 0.095(4) Uani 1 1 d . . .
H38A H 0.5951 0.7632 0.6084 0.114 Uiso 1 1 calc R U .
H38B H 0.5798 0.8198 0.6346 0.114 Uiso 1 1 calc R U .
C5 C 0.5503(7) 0.8789(5) 0.3590(7) 0.108(5) Uani 1 1 d . . .
C35 C 0.6149(4) 0.5973(5) 0.5553(5) 0.080(3) Uani 1 1 d . . .
H35A H 0.6281 0.6325 0.5600 0.096 Uiso 1 1 calc R U .
H35B H 0.6402 0.5741 0.5376 0.096 Uiso 1 1 calc R U .
O01C O 0.3620(5) 0.8645(5) 0.5478(7) 0.136(4) Uani 1 1 d . . .
C3 C 0.4988(5) 0.8419(4) 0.4587(6) 0.086(3) Uani 1 1 d . . .
C36 C 0.5986(5) 0.5798(6) 0.6367(6) 0.095(4) Uani 1 1 d . . .
H36A H 0.5845 0.5450 0.6320 0.114 Uiso 1 1 calc R U .
H36B H 0.5742 0.6038 0.6556 0.114 Uiso 1 1 calc R U .
C11S C 0.4783(5) 0.4285(4) 0.1918(6) 0.087(3) Uani 1 1 d . . .
H11S H 0.4623 0.4467 0.1507 0.104 Uiso 1 1 calc R U .
N2 N 0.4105(6) 0.9426(5) 0.4436(8) 0.131(5) Uani 1 1 d D . .
C4 C 0.5056(6) 0.8738(5) 0.3887(6) 0.096(4) Uani 1 1 d . . .
H4 H 0.4799 0.8908 0.3638 0.116 Uiso 1 1 calc R U .
C32 C 0.7274(4) 0.6815(7) 0.3597(6) 0.105(5) Uani 1 1 d . . .
H32A H 0.7399 0.6466 0.3716 0.126 Uiso 1 1 calc R U .
H32B H 0.7123 0.6946 0.4083 0.126 Uiso 1 1 calc R U .
N1 N 0.3230(8) 0.8760(9) 0.5252(10) 0.170(8) Uani 1 1 d . . .
C7 C 0.6360(5) 0.8616(5) 0.3597(7) 0.104(4) Uani 1 1 d . . .
H7 H 0.6358 0.8950 0.3297 0.125 Uiso 1 1 calc R U .
C16S C 0.2623(5) 0.6906(6) 0.6682(8) 0.107(4) Uani 1 1 d D . .
H16S H 0.2399 0.6848 0.7086 0.129 Uiso 1 1 calc R U .
O01M O 0.2881(7) 0.8782(10) 0.5798(10) 0.230(10) Uani 1 1 d . . .
O01N O 0.3173(5) 0.8941(6) 0.4564(8) 0.158(5) Uani 1 1 d . . .
C12S C 0.4786(9) 0.3744(7) 0.1901(9) 0.158(9) Uani 1 1 d . . .
H12S H 0.4641 0.3560 0.1476 0.190 Uiso 1 1 calc R U .
C37 C 0.6390(7) 0.5781(11) 0.6984(8) 0.176(10) Uani 1 1 d . . .
H37A H 0.6270 0.5667 0.7499 0.264 Uiso 1 1 calc R U .
H37B H 0.6630 0.5539 0.6804 0.264 Uiso 1 1 calc R U .
H37C H 0.6527 0.6127 0.7040 0.264 Uiso 1 1 calc R U .
C8S C 0.6923(6) 0.5116(8) -0.0813(12) 0.145(7) Uani 1 1 d . . .
H8S H 0.7134 0.4956 -0.1168 0.174 Uiso 1 1 calc R U .
C21S C 0.5330(7) 0.7033(7) 0.3012(12) 0.143(6) Uiso 1 1 d D . .
C33 C 0.7683(5) 0.7176(11) 0.3378(9) 0.161(9) Uani 1 1 d . . .
H33A H 0.7866 0.7011 0.2950 0.193 Uiso 1 1 calc R U .
H33B H 0.7553 0.7502 0.3163 0.193 Uiso 1 1 calc R U .
C13S C 0.5000 0.3492(12) 0.2500 0.21(2) Uani 1 2 d S T P
H13S H 0.5000 0.3125 0.2500 0.250 Uiso 1 2 calc R U P
C20S C 0.5489(6) 0.7463(7) 0.2744(10) 0.064(4) Uiso 0.5 1 d D . P
C6S C 0.6771(5) 0.5540(11) 0.0406(16) 0.200(14) Uani 1 1 d . . .
H6S H 0.6886 0.5697 0.0881 0.240 Uiso 1 1 calc R U .
C7S C 0.7082(6) 0.5364(12) -0.0138(15) 0.220(16) Uani 1 1 d . . .
H7S H 0.7408 0.5411 -0.0053 0.264 Uiso 1 1 calc R U .
C18S C 0.3027(6) 0.7490(7) 0.5819(9) 0.130(6) Uani 1 1 d D . .
H18S H 0.3076 0.7835 0.5643 0.156 Uiso 1 1 calc R U .
C39 C 0.5604(8) 0.7661(10) 0.7043(8) 0.157(8) Uani 1 1 d . . .
H39A H 0.5528 0.7288 0.7006 0.189 Uiso 1 1 calc R U .
H39B H 0.5322 0.7839 0.7241 0.189 Uiso 1 1 calc R U .
C14S C 0.3241(5) 0.6626(8) 0.5825(10) 0.175(10) Uani 1 1 d D . .
H14S H 0.3432 0.6352 0.5640 0.210 Uiso 1 1 calc R U .
C5S C 0.4326(10) 0.9599(8) 0.5114(11) 0.188(12) Uani 1 1 d D . .
H5S H 0.4420 0.9354 0.5504 0.225 Uiso 1 1 calc R U .
C3S C 0.4328(10) 1.0488(8) 0.4673(12) 0.184(11) Uani 1 1 d D . .
H3S H 0.4379 1.0847 0.4759 0.221 Uiso 1 1 calc R U .
C17S C 0.2691(7) 0.7390(9) 0.6337(13) 0.215(14) Uani 1 1 d D . .
H17S H 0.2487 0.7663 0.6480 0.258 Uiso 1 1 calc R U .
C15S C 0.2890(6) 0.6534(8) 0.6407(12) 0.184(11) Uani 1 1 d D . .
H15S H 0.2849 0.6193 0.6602 0.221 Uiso 1 1 calc R U .
C34 C 0.8002(6) 0.7299(11) 0.4055(11) 0.179(12) Uani 1 1 d . . .
H34A H 0.8251 0.7529 0.3872 0.268 Uiso 1 1 calc R U .
H34B H 0.7826 0.7471 0.4476 0.268 Uiso 1 1 calc R U .
H34C H 0.8139 0.6979 0.4263 0.268 Uiso 1 1 calc R U .
C40 C 0.5999(9) 0.7728(15) 0.7673(12) 0.229(16) Uani 1 1 d . . .
H40A H 0.5897 0.7587 0.8184 0.343 Uiso 1 1 calc R U .
H40B H 0.6279 0.7543 0.7499 0.343 Uiso 1 1 calc R U .
H40C H 0.6072 0.8096 0.7735 0.343 Uiso 1 1 calc R U .
C1S C 0.4033(10) 0.9776(8) 0.3846(13) 0.29(2) Uani 1 1 d D . .
H1S H 0.3898 0.9668 0.3356 0.348 Uiso 1 1 calc R U .
C30 C 0.7139(13) 0.8846(17) 0.395(2) 0.250 Uiso 1 1 d . U .
H30A H 0.7081 0.9183 0.3687 0.300 Uiso 1 1 calc R U .
H30B H 0.7278 0.8604 0.3561 0.300 Uiso 1 1 calc R U .
C29 C 0.6757(6) 0.8657(7) 0.4256(8) 0.127(6) Uani 1 1 d . . .
H29A H 0.6651 0.8884 0.4693 0.152 Uiso 1 1 calc R U .
H29B H 0.6822 0.8311 0.4480 0.152 Uiso 1 1 calc R U .
C4S C 0.4415(12) 1.0116(9) 0.525(2) 0.258(19) Uani 1 1 d D . .
H4S H 0.4540 1.0219 0.5751 0.309 Uiso 1 1 calc R U .
C2S C 0.4156(11) 1.0287(10) 0.3950(18) 0.250 Uiso 1 1 d D U .
H2S H 0.4123 1.0515 0.3510 0.300 Uiso 1 1 calc R U .
C22S C 0.4902(7) 0.6802(9) 0.2864(13) 0.156(7) Uiso 1 1 d D . .
C19S C 0.5246(11) 0.7767(12) 0.2201(18) 0.216(13) Uiso 1 1 d D . .
C31 C 0.7479(12) 0.8911(16) 0.476(2) 0.250 Uiso 1 1 d . U .
H31A H 0.7783 0.9052 0.4613 0.375 Uiso 1 1 calc R U .
H31B H 0.7328 0.9146 0.5141 0.375 Uiso 1 1 calc R U .
H31C H 0.7523 0.8573 0.5016 0.375 Uiso 1 1 calc R U .
C41 C 0.5186(7) 0.7504(9) 0.3085(12) 0.074(5) Uiso 0.5 1 d . . P

loop_
_atom_site_aniso_label
_atom_site_aniso_U_11
_atom_site_aniso_U_22
_atom_site_aniso_U_33
_atom_site_aniso_U_23
_atom_site_aniso_U_13
_atom_site_aniso_U_12
Zn3 0.0664(10) 0.0667(10) 0.0512(8) 0.000 0.0156(7) 0.000
Zn2 0.0566(7) 0.0841(9) 0.0497(6) 0.0088(5) 0.0143(5) 0.0096(5)
Zn4 0.0746(9) 0.0954(10) 0.0430(6) -0.0102(5) 0.0175(5) 0.0076(6)
Zn1 0.1559(18) 0.0921(13) 0.0796(11) -0.0126(8) -0.0073(10) 0.0200(10)
O9 0.060(3) 0.074(4) 0.046(3) -0.004(3) 0.016(2) -0.005(3)
O7 0.063(3) 0.079(4) 0.047(3) 0.006(3) 0.017(2) -0.002(3)
O10 0.053(3) 0.084(4) 0.053(3) -0.017(3) 0.015(2) -0.007(3)
O8 0.066(3) 0.070(4) 0.051(3) 0.003(3) 0.011(2) 0.004(3)
O6 0.066(4) 0.109(5) 0.045(3) 0.014(3) 0.013(2) 0.006(3)
O11 0.094(4) 0.080(4) 0.045(3) -0.014(3) 0.016(3) 0.002(3)
O5 0.070(4) 0.111(5) 0.047(3) 0.014(3) 0.018(3) -0.005(4)
O4 0.114(6) 0.106(6) 0.045(3) 0.002(3) 0.008(3) -0.012(4)
O1 0.125(7) 0.079(5) 0.062(4) -0.012(3) 0.011(4) -0.006(4)
N5 0.068(4) 0.099(6) 0.038(3) -0.007(3) 0.014(3) 0.017(4)
N4 0.107(9) 0.063(6) 0.049(5) 0.000 0.038(5) 0.000
O3 0.202(10) 0.077(5) 0.058(4) 0.013(4) 0.020(5) -0.040(6)
C24 0.066(5) 0.073(5) 0.034(3) 0.005(3) 0.014(3) -0.007(4)
C25 0.057(5) 0.085(6) 0.037(3) -0.009(4) 0.014(3) -0.014(4)
C19 0.046(4) 0.070(5) 0.061(4) 0.025(4) 0.017(3) 0.006(3)
C22 0.059(5) 0.098(7) 0.038(3) 0.011(4) 0.007(3) -0.010(5)
C28 0.086(6) 0.088(7) 0.051(4) -0.009(4) 0.008(4) -0.018(5)
O2 0.301(17) 0.090(6) 0.065(4) -0.001(4) 0.059(7) -0.034(8)
N3 0.058(5) 0.116(7) 0.072(5) -0.004(5) 0.013(4) 0.014(4)
C27 0.076(6) 0.100(7) 0.031(3) -0.006(4) 0.012(3) -0.024(5)
C20 0.047(4) 0.087(6) 0.046(4) 0.016(4) 0.009(3) 0.003(4)
C23 0.057(4) 0.082(6) 0.035(3) 0.008(3) 0.012(3) -0.005(4)
C26 0.071(5) 0.086(6) 0.032(3) -0.002(4) 0.013(3) -0.002(5)
C18 0.053(5) 0.089(6) 0.048(4) 0.014(4) 0.012(3) 0.023(4)
C16 0.044(4) 0.111(8) 0.051(4) 0.026(5) 0.010(3) -0.001(4)
C2 0.115(9) 0.081(7) 0.051(4) -0.020(5) 0.012(5) -0.031(6)
C14 0.048(5) 0.158(12) 0.059(5) 0.021(6) 0.012(4) -0.019(6)
C13 0.064(5) 0.118(8) 0.041(4) 0.009(5) 0.010(4) -0.032(5)
C21 0.058(5) 0.091(7) 0.049(4) 0.013(4) 0.008(4) -0.004(4)
C12 0.066(5) 0.114(9) 0.046(4) 0.009(5) 0.011(4) -0.025(5)
C17 0.045(4) 0.101(7) 0.051(4) 0.024(4) 0.013(3) 0.005(4)
C8 0.079(7) 0.154(12) 0.045(4) 0.002(6) 0.010(4) -0.046(7)
C15 0.058(5) 0.107(7) 0.039(4) 0.020(4) -0.005(3) -0.012(4)
C10 0.118(9) 0.134(11) 0.036(4) 0.003(6) 0.018(5) -0.058(8)
C1 0.116(8) 0.081(7) 0.049(4) -0.005(4) 0.013(5) -0.043(6)
C6 0.145(11) 0.095(8) 0.048(5) -0.018(5) 0.031(6) -0.043(8)
C9 0.114(9) 0.109(9) 0.042(4) 0.004(5) 0.010(5) -0.037(7)
C11 0.095(7) 0.111(9) 0.043(4) 0.020(5) 0.014(4) -0.031(6)
C9S 0.113(9) 0.099(8) 0.064(5) -0.016(5) 0.024(6) -0.033(7)
C10S 0.097(8) 0.086(7) 0.076(6) 0.000(5) 0.019(6) -0.022(6)
C38 0.110(8) 0.134(10) 0.043(4) -0.026(5) 0.014(5) -0.044(7)
C5 0.206(17) 0.056(6) 0.061(6) -0.007(5) 0.005(9) -0.004(8)
C35 0.066(6) 0.123(9) 0.050(4) 0.020(5) 0.006(4) -0.007(5)
O01C 0.149(10) 0.150(10) 0.109(7) -0.043(7) 0.007(7) 0.055(8)
C3 0.145(11) 0.061(6) 0.052(5) -0.012(4) -0.004(6) 0.001(6)
C36 0.099(8) 0.137(11) 0.049(5) 0.023(6) 0.018(5) 0.012(7)
C11S 0.123(9) 0.076(7) 0.063(5) -0.018(5) 0.043(6) -0.032(6)
N2 0.201(14) 0.076(7) 0.114(9) -0.014(7) -0.008(9) 0.037(8)
C4 0.147(11) 0.087(8) 0.056(5) -0.016(5) 0.031(6) -0.019(7)
C32 0.082(7) 0.178(14) 0.056(5) 0.021(7) 0.002(5) -0.040(8)
N1 0.181(17) 0.22(2) 0.110(11) -0.013(12) -0.006(11) 0.085(15)
C7 0.142(11) 0.104(9) 0.067(6) 0.000(6) 0.030(6) -0.057(8)
C16S 0.114(10) 0.124(11) 0.085(7) 0.006(7) 0.054(7) 0.014(8)
O01M 0.200(16) 0.33(3) 0.160(13) -0.055(15) 0.068(12) 0.090(16)
O01N 0.164(11) 0.193(13) 0.119(9) -0.015(9) 0.010(8) 0.064(10)
C12S 0.27(3) 0.119(12) 0.086(9) -0.034(9) 0.108(13) -0.051(14)
C37 0.158(16) 0.31(3) 0.059(7) 0.062(12) -0.014(8) -0.020(17)
C8S 0.097(10) 0.159(15) 0.180(16) -0.079(13) 0.076(10) -0.029(10)
C33 0.066(7) 0.33(3) 0.082(8) 0.008(12) 0.013(6) -0.050(12)
C13S 0.38(5) 0.123(19) 0.12(2) 0.000 0.18(3) 0.000
C6S 0.060(8) 0.29(3) 0.25(2) -0.20(2) -0.014(11) 0.024(11)
C7S 0.078(10) 0.35(4) 0.23(2) -0.21(3) 0.000(12) 0.048(14)
C18S 0.138(13) 0.145(14) 0.107(10) -0.013(9) 0.047(9) 0.046(11)
C39 0.183(18) 0.24(2) 0.050(6) 0.012(9) -0.008(8) -0.050(16)
C14S 0.100(11) 0.24(3) 0.184(19) 0.050(19) 0.070(12) 0.074(14)
C5S 0.33(4) 0.117(15) 0.113(12) -0.018(11) -0.062(18) -0.037(18)
C3S 0.31(3) 0.128(16) 0.118(13) -0.035(13) 0.025(17) -0.032(19)
C17S 0.146(17) 0.31(3) 0.19(2) 0.08(2) 0.123(17) 0.14(2)
C15S 0.105(12) 0.21(2) 0.24(3) 0.08(2) 0.061(15) 0.052(14)
C34 0.098(11) 0.33(3) 0.106(11) 0.074(16) -0.026(9) -0.064(15)
C40 0.18(2) 0.42(5) 0.091(11) 0.019(19) -0.009(13) -0.08(3)
C1S 0.54(7) 0.15(2) 0.18(2) -0.11(2) -0.12(3) 0.14(3)
C29 0.140(12) 0.169(15) 0.072(7) -0.033(8) 0.025(7) -0.088(11)
C4S 0.30(4) 0.14(2) 0.33(5) 0.05(3) -0.06(4) -0.05(2)

loop_
_atom_type_symbol
_atom_type_description
_atom_type_scat_dispersion_real
_atom_type_scat_dispersion_imag
_atom_type_scat_source
C C 0.0181 0.0091 'International Tables Vol C Tables 4.2.6.8 and 6.1.1.4'
H H 0.0000 0.0000 'International Tables Vol C Tables 4.2.6.8 and 6.1.1.4'
N N 0.0311 0.0180 'International Tables Vol C Tables 4.2.6.8 and 6.1.1.4'
O O 0.0492 0.0322 'International Tables Vol C Tables 4.2.6.8 and 6.1.1.4'
Zn Zn -1.5491 0.6778 'International Tables Vol C Tables 4.2.6.8 and 6.1.1.4'

loop_
_geom_angle_atom_site_label_1
_geom_angle_atom_site_label_2
_geom_angle_atom_site_label_3
_geom_angle
_geom_angle_site_symmetry_1
_geom_angle_site_symmetry_3
N4 Zn3 O7 111.36(19) . 2_655
N4 Zn3 O7 111.36(19) . .
O7 Zn3 O7 137.3(4) 2_655 .
N4 Zn3 O8 99.46(18) . .
O7 Zn3 O8 91.1(2) 2_655 .
O7 Zn3 O8 82.0(2) . .
N4 Zn3 O8 99.46(18) . 2_655
O7 Zn3 O8 82.0(2) 2_655 2_655
O7 Zn3 O8 91.1(2) . 2_655
O8 Zn3 O8 161.1(4) . 2_655
O7 Zn2 O6 82.0(2) . .
O7 Zn2 N3 124.0(3) . .
O6 Zn2 N3 95.3(3) . .
O7 Zn2 O10 136.5(2) . 2_655
O6 Zn2 O10 91.2(3) . 2_655
N3 Zn2 O10 99.3(3) . 2_655
O7 Zn2 O9 91.5(2) . 2_655
O6 Zn2 O9 160.3(3) . 2_655
N3 Zn2 O9 103.8(3) . 2_655
O10 Zn2 O9 80.7(2) 2_655 2_655
O4 Zn4 O10 138.0(3) 2_655 .
O4 Zn4 N5 115.0(3) 2_655 .
O10 Zn4 N5 106.9(3) . .
O4 Zn4 O11 88.8(3) 2_655 .
O10 Zn4 O11 81.6(3) . .
N5 Zn4 O11 104.7(3) . .
O4 Zn4 O5 80.4(3) 2_655 2_655
O10 Zn4 O5 92.3(3) . 2_655
N5 Zn4 O5 99.2(3) . 2_655
O11 Zn4 O5 156.1(2) . 2_655
O1 Zn1 O4 92.7(3) . 2_655
O1 Zn1 N2 97.0(5) . .
O4 Zn1 N2 170.3(5) 2_655 .
O1 Zn1 O3 123.9(4) . 2_655
O4 Zn1 O3 81.6(3) 2_655 2_655
N2 Zn1 O3 93.0(5) . 2_655
O1 Zn1 O01C 89.4(4) . .
O4 Zn1 O01C 88.9(4) 2_655 .
N2 Zn1 O01C 91.0(5) . .
O3 Zn1 O01C 145.6(5) 2_655 .
O1 Zn1 O01N 144.3(4) . .
O4 Zn1 O01N 89.7(5) 2_655 .
N2 Zn1 O01N 82.4(6) . .
O3 Zn1 O01N 91.7(4) 2_655 .
O01C Zn1 O01N 55.0(5) . .
C24 O9 Zn2 110.8(5) . 2_655
C18 O7 Zn2 108.9(5) . .
C18 O7 Zn3 109.2(5) . .
Zn2 O7 Zn3 137.8(3) . .
C25 O10 Zn4 110.3(5) . .
C25 O10 Zn2 110.8(5) . 2_655
Zn4 O10 Zn2 136.8(3) . 2_655
C19 O8 Zn3 110.3(5) . .
C17 O6 Zn2 111.6(5) . .
C26 O11 Zn4 110.3(5) . .
C12 O5 Zn4 106.1(6) . 2_655
C11 O4 Zn4 111.0(7) . 2_655
C11 O4 Zn1 110.2(7) . 2_655
Zn4 O4 Zn1 136.2(4) 2_655 2_655
C3 O1 Zn1 127.4(7) . .
C18S N5 C14S 119.5(11) . .
C18S N5 Zn4 121.7(9) . .
C14S N5 Zn4 118.8(8) . .
C11S N4 C11S 117.3(14) . 2_655
C11S N4 Zn3 121.3(7) . .
C11S N4 Zn3 121.3(7) 2_655 .
C10 O3 Zn1 110.0(7) . 2_655
O9 C24 C25 116.8(7) . .
O9 C24 C23 123.3(8) . .
C25 C24 C23 119.8(8) . .
C26 C25 O10 120.3(8) . .
C26 C25 C24 121.4(8) . .
O10 C25 C24 118.4(8) . .
C20 C19 O8 122.8(7) . .
C20 C19 C18 121.5(8) . .
O8 C19 C18 115.7(8) . .
C23 C22 C27 127.0(8) . .
C23 C22 H22 116.5 . .
C27 C22 H22 116.5 . .
C27 C28 C38 110.8(10) . .
C27 C28 C2 111.0(7) . .
C38 C28 C2 115.3(9) . .
C27 C28 H28 106.4 . .
C38 C28 H28 106.4 . .
C2 C28 H28 106.4 . .
C10S N3 C6S 115.7(11) . .
C10S N3 Zn2 123.6(8) . .
C6S N3 Zn2 118.7(9) . .
C22 C27 C26 114.6(9) . .
C22 C27 C28 127.4(9) . .
C26 C27 C28 117.8(9) . .
C19 C20 C15 117.0(7) . .
C19 C20 C21 121.0(7) . .
C15 C20 C21 122.0(8) . .
C22 C23 C24 116.2(8) . .
C22 C23 C21 123.2(8) . .
C24 C23 C21 120.4(8) . .
C25 C26 O11 116.8(8) . .
C25 C26 C27 120.7(9) . .
O11 C26 C27 122.4(9) . .
O7 C18 C17 122.1(7) . .
O7 C18 C19 120.2(8) . .
C17 C18 C19 117.7(8) . .
C17 C16 C15 116.9(8) . .
C17 C16 C14 122.3(8) . .
C15 C16 C14 120.6(9) . .
C3 C2 C1 120.2(11) . .
C3 C2 C28 121.2(11) . .
C1 C2 C28 118.6(11) . .
C32 C14 C13 112.2(12) . .
C32 C14 C16 114.0(8) . .
C13 C14 C16 109.3(8) . .
C32 C14 H14 107.0 . .
C13 C14 H14 107.0 . .
C16 C14 H14 107.0 . .
C8 C13 C12 115.9(11) . .
C8 C13 C14 124.9(9) . .
C12 C13 C14 119.2(10) . .
C35 C21 C20 114.1(7) . .
C35 C21 C23 114.8(9) . .
C20 C21 C23 107.4(7) . .
C35 C21 H21 106.7 . .
C20 C21 H21 106.7 . .
C23 C21 H21 106.7 . .
C11 C12 O5 120.6(8) . .
C11 C12 C13 119.9(10) . .
O5 C12 C13 119.6(11) . .
C16 C17 O6 122.4(8) . .
C16 C17 C18 124.0(7) . .
O6 C17 C18 113.6(8) . .
C13 C8 C9 124.6(9) . .
C13 C8 H8 117.7 . .
C9 C8 H8 117.7 . .
C16 C15 C20 122.9(8) . .
C16 C15 H15 118.5 . .
C20 C15 H15 118.5 . .
O3 C10 C9 123.3(12) . .
O3 C10 C11 118.4(9) . .
C9 C10 C11 118.0(14) . .
C2 C1 C6 121.5(13) . .
C2 C1 H1 119.2 . .
C6 C1 H1 119.2 . .
C5 C6 C1 117.1(13) . .
C5 C6 C7 120.7(12) . .
C1 C6 C7 122.2(14) . .
C10 C9 C8 117.6(12) . .
C10 C9 C7 119.4(13) . .
C8 C9 C7 123.0(10) . .
C12 C11 O4 116.5(11) . .
C12 C11 C10 124.0(10) . .
O4 C11 C10 119.4(12) . .
C8S C9S C10S 120.0(12) . .
C8S C9S H9S 120.0 . .
C10S C9S H9S 120.0 . .
N3 C10S C9S 123.9(12) . .
N3 C10S H10S 118.1 . .
C9S C10S H10S 118.1 . .
C39 C38 C28 118.4(12) . .
C39 C38 H38A 107.7 . .
C28 C38 H38A 107.7 . .
C39 C38 H38B 107.7 . .
C28 C38 H38B 107.7 . .
H38A C38 H38B 107.1 . .
O2 C5 C6 118.9(17) . .
O2 C5 C4 118.6(16) . .
C6 C5 C4 122.3(12) . .
C21 C35 C36 113.5(9) . .
C21 C35 H35A 108.9 . .
C36 C35 H35A 108.9 . .
C21 C35 H35B 108.9 . .
C36 C35 H35B 108.9 . .
H35A C35 H35B 107.7 . .
N1 O01C Zn1 98.1(11) . .
O1 C3 C2 122.8(10) . .
O1 C3 C4 116.8(12) . .
C2 C3 C4 120.3(14) . .
C35 C36 C37 112.2(11) . .
C35 C36 H36A 109.2 . .
C37 C36 H36A 109.2 . .
C35 C36 H36B 109.2 . .
C37 C36 H36B 109.2 . .
H36A C36 H36B 107.9 . .
N4 C11S C12S 122.1(15) . .
N4 C11S H11S 118.9 . .
C12S C11S H11S 118.9 . .
C1S N2 C5S 117.0(15) . .
C1S N2 Zn1 123.9(11) . .
C5S N2 Zn1 118.8(12) . .
C5 C4 C3 118.6(14) . .
C5 C4 H4 120.7 . .
C3 C4 H4 120.7 . .
C14 C32 C33 112.4(10) . .
C14 C32 H32A 109.1 . .
C33 C32 H32A 109.1 . .
C14 C32 H32B 109.1 . .
C33 C32 H32B 109.1 . .
H32A C32 H32B 107.8 . .
O01C N1 O01N 119(2) . .
O01C N1 O01M 118.5(18) . .
O01N N1 O01M 120.9(18) . .
C6 C7 C9 109.0(9) . .
C6 C7 C29 113.8(10) . .
C9 C7 C29 112.3(14) . .
C6 C7 H7 107.1 . .
C9 C7 H7 107.1 . .
C29 C7 H7 107.1 . .
C15S C16S C17S 115.2(13) . .
C15S C16S H16S 122.4 . .
C17S C16S H16S 122.4 . .
N1 O01N Zn1 85.5(11) . .
C13S C12S C11S 118.3(19) . .
C13S C12S H12S 120.9 . .
C11S C12S H12S 120.9 . .
C36 C37 H37A 109.5 . .
C36 C37 H37B 109.5 . .
H37A C37 H37B 109.5 . .
C36 C37 H37C 109.5 . .
H37A C37 H37C 109.5 . .
H37B C37 H37C 109.5 . .
C9S C8S C7S 118.4(13) . .
C9S C8S H8S 120.8 . .
C7S C8S H8S 120.8 . .
C20S C21S C41 48.1(13) . .
C20S C21S C22S 129(2) . .
C41 C21S C22S 98.0(18) . .
C20S C21S C22S 97.9(16) . 2_655
C41 C21S C22S 106.7(18) . 2_655
C22S C21S C22S 50.2(17) . 2_655
C34 C33 C32 114.1(13) . .
C34 C33 H33A 108.7 . .
C32 C33 H33A 108.7 . .
C34 C33 H33B 108.7 . .
C32 C33 H33B 108.7 . .
H33A C33 H33B 107.6 . .
C12S C13S C12S 122(3) . 2_655
C12S C13S H13S 119.1 . .
C12S C13S H13S 119.1 2_655 .
C41 C20S C21S 66.3(16) . .
C41 C20S C19S 83.6(19) . .
C21S C20S C19S 123(2) . .
C7S C6S N3 121.9(15) . .
C7S C6S H6S 119.0 . .
N3 C6S H6S 119.0 . .
C6S C7S C8S 119.7(16) . .
C6S C7S H7S 120.1 . .
C8S C7S H7S 120.1 . .
C17S C18S N5 120.5(16) . .
C17S C18S H18S 119.7 . .
N5 C18S H18S 119.7 . .
C38 C39 C40 117.1(17) . .
C38 C39 H39A 108.0 . .
C40 C39 H39A 108.0 . .
C38 C39 H39B 108.0 . .
C40 C39 H39B 108.0 . .
H39A C39 H39B 107.3 . .
N5 C14S C15S 118.8(15) . .
N5 C14S H14S 120.6 . .
C15S C14S H14S 120.6 . .
N2 C5S C4S 122(2) . .
N2 C5S H5S 118.8 . .
C4S C5S H5S 118.8 . .
C4S C3S C2S 114(2) . .
C4S C3S H3S 123.1 . .
C2S C3S H3S 123.1 . .
C18S C17S C16S 123.5(14) . .
C18S C17S H17S 118.3 . .
C16S C17S H17S 118.3 . .
C16S C15S C14S 122.2(18) . .
C16S C15S H15S 118.9 . .
C14S C15S H15S 118.9 . .
C33 C34 H34A 109.5 . .
C33 C34 H34B 109.5 . .
H34A C34 H34B 109.5 . .
C33 C34 H34C 109.5 . .
H34A C34 H34C 109.5 . .
H34B C34 H34C 109.5 . .
C39 C40 H40A 109.5 . .
C39 C40 H40B 109.5 . .
H40A C40 H40B 109.5 . .
C39 C40 H40C 109.5 . .
H40A C40 H40C 109.5 . .
H40B C40 H40C 109.5 . .
N2 C1S C2S 121(2) . .
N2 C1S H1S 119.6 . .
C2S C1S H1S 119.6 . .
C29 C30 C31 101(3) . .
C29 C30 H30A 111.5 . .
C31 C30 H30A 111.5 . .
C29 C30 H30B 111.5 . .
C31 C30 H30B 111.5 . .
H30A C30 H30B 109.3 . .
C30 C29 C7 110(2) . .
C30 C29 H29A 109.6 . .
C7 C29 H29A 109.6 . .
C30 C29 H29B 109.6 . .
C7 C29 H29B 109.6 . .
H29A C29 H29B 108.1 . .
C5S C4S C3S 122(2) . .
C5S C4S H4S 119.2 . .
C3S C4S H4S 119.2 . .
C1S C2S C3S 123(2) . .
C1S C2S H2S 118.3 . .
C3S C2S H2S 118.3 . .
C22S C22S C21S 77.8(18) 2_655 .
C22S C22S C21S 52.0(14) 2_655 2_655
C21S C22S C21S 109.9(19) . 2_655
C22S C22S C41 89.8(12) 2_655 .
C21S C22S C41 39.3(11) . .
C21S C22S C41 89.8(14) 2_655 .
C20S C19S C41 111(2) . 2_655
C20S C19S C41 39.4(11) . .
C41 C19S C41 90(2) 2_655 .
C20S C19S C19S 91(2) . 2_655
C41 C19S C19S 60.8(18) 2_655 2_655
C41 C19S C19S 52.0(17) . 2_655
C30 C31 H31A 109.5 . .
C30 C31 H31B 109.5 . .
H31A C31 H31B 109.5 . .
C30 C31 H31C 109.5 . .
H31A C31 H31C 109.5 . .
H31B C31 H31C 109.5 . .
C20S C41 C21S 65.6(16) . .
C20S C41 C19S 124(2) . 2_655
C21S C41 C19S 132(2) . 2_655
C20S C41 C19S 57.0(15) . .
C21S C41 C19S 105.6(19) . .
C19S C41 C19S 67(2) 2_655 .
C20S C41 C22S 98.3(18) . .
C21S C41 C22S 42.7(11) . .
C19S C41 C22S 91.3(16) 2_655 .
C19S C41 C22S 104.6(18) . .

loop_
_geom_bond_atom_site_label_1
_geom_bond_atom_site_label_2
_geom_bond_distance
_geom_bond_site_symmetry_2
Zn3 N4 2.047(11) .
Zn3 O7 2.052(6) 2_655
Zn3 O7 2.052(6) .
Zn3 O8 2.056(6) .
Zn3 O8 2.056(6) 2_655
Zn2 O7 2.039(5) .
Zn2 O6 2.048(7) .
Zn2 N3 2.052(9) .
Zn2 O10 2.053(6) 2_655
Zn2 O9 2.065(6) 2_655
Zn4 O4 1.997(8) 2_655
Zn4 O10 2.007(7) .
Zn4 N5 2.027(7) .
Zn4 O11 2.052(7) .
Zn4 O5 2.092(6) 2_655
Zn1 O1 2.044(9) .
Zn1 O4 2.051(9) 2_655
Zn1 N2 2.057(13) .
Zn1 O3 2.114(8) 2_655
Zn1 O01C 2.178(12) .
Zn1 O01N 2.418(13) .
O9 C24 1.366(11) .
O9 Zn2 2.065(6) 2_655
O7 C18 1.358(11) .
O10 C25 1.363(10) .
O10 Zn2 2.054(6) 2_655
O8 C19 1.384(11) .
O6 C17 1.393(10) .
O11 C26 1.366(12) .
O5 C12 1.378(13) .
O5 Zn4 2.092(6) 2_655
O4 C11 1.381(12) .
O4 Zn4 1.998(8) 2_655
O4 Zn1 2.051(9) 2_655
O1 C3 1.315(16) .
N5 C18S 1.335(14) .
N5 C14S 1.349(19) .
N4 C11S 1.351(12) .
N4 C11S 1.351(12) 2_655
O3 C10 1.344(18) .
O3 Zn1 2.114(8) 2_655
C24 C25 1.403(13) .
C24 C23 1.404(12) .
C25 C26 1.349(13) .
C19 C20 1.372(13) .
C19 C18 1.409(11) .
C22 C23 1.369(14) .
C22 C27 1.371(15) .
C22 H22 0.9500 .
C28 C27 1.522(15) .
C28 C38 1.538(16) .
C28 C2 1.567(15) .
C28 H28 1.0000 .
O2 C5 1.347(15) .
N3 C10S 1.277(14) .
N3 C6S 1.367(17) .
C27 C26 1.444(13) .
C20 C15 1.417(12) .
C20 C21 1.520(11) .
C23 C21 1.529(13) .
C18 C17 1.399(13) .
C16 C17 1.333(14) .
C16 C15 1.406(11) .
C16 C14 1.566(14) .
C2 C3 1.353(18) .
C2 C1 1.375(17) .
C14 C32 1.520(14) .
C14 C13 1.541(18) .
C14 H14 1.0000 .
C13 C8 1.366(18) .
C13 C12 1.458(12) .
C21 C35 1.487(13) .
C21 H21 1.0000 .
C12 C11 1.321(17) .
C8 C9 1.407(19) .
C8 H8 0.9500 .
C15 H15 0.9500 .
C10 C9 1.403(14) .
C10 C11 1.404(18) .
C1 C6 1.456(15) .
C1 H1 0.9500 .
C6 C5 1.37(2) .
C6 C7 1.497(19) .
C9 C7 1.519(18) .
C9S C8S 1.27(2) .
C9S C10S 1.419(17) .
C9S H9S 0.9500 .
C10S H10S 0.9500 .
C38 C39 1.352(17) .
C38 H38A 0.9900 .
C38 H38B 0.9900 .
C5 C4 1.39(2) .
C35 C36 1.518(12) .
C35 H35A 0.9900 .
C35 H35B 0.9900 .
O01C N1 1.21(2) .
C3 C4 1.451(16) .
C36 C37 1.548(19) .
C36 H36A 0.9900 .
C36 H36B 0.9900 .
C11S C12S 1.40(2) .
C11S H11S 0.9500 .
N2 C1S 1.36(2) .
N2 C5S 1.372(17) .
C4 H4 0.9500 .
C32 C33 1.55(2) .
C32 H32A 0.9900 .
C32 H32B 0.9900 .
N1 O01N 1.26(2) .
N1 O01M 1.36(2) .
C7 C29 1.58(2) .
C7 H7 1.0000 .
C16S C15S 1.317(19) .
C16S C17S 1.40(2) .
C16S H16S 0.9500 .
C12S C13S 1.34(3) .
C12S H12S 0.9500 .
C37 H37A 0.9800 .
C37 H37B 0.9800 .
C37 H37C 0.9800 .
C8S C7S 1.38(2) .
C8S H8S 0.9500 .
C21S C20S 1.29(2) .
C21S C41 1.29(3) .
C21S C22S 1.38(2) .
C21S C22S 1.72(3) 2_655
C33 C34 1.49(2) .
C33 H33A 0.9900 .
C33 H33B 0.9900 .
C13S C12S 1.34(3) 2_655
C13S H13S 0.9500 .
C20S C41 1.05(2) .
C20S C19S 1.39(2) .
C6S C7S 1.36(2) .
C6S H6S 0.9500 .
C7S H7S 0.9500 .
C18S C17S 1.331(18) .
C18S H18S 0.9500 .
C39 C40 1.55(3) .
C39 H39A 0.9900 .
C39 H39B 0.9900 .
C14S C15S 1.428(19) .
C14S H14S 0.9500 .
C5S C4S 1.38(2) .
C5S H5S 0.9500 .
C3S C4S 1.39(2) .
C3S C2S 1.41(2) .
C3S H3S 0.9500 .
C17S H17S 0.9500 .
C15S H15S 0.9500 .
C34 H34A 0.9800 .
C34 H34B 0.9800 .
C34 H34C 0.9800 .
C40 H40A 0.9800 .
C40 H40B 0.9800 .
C40 H40C 0.9800 .
C1S C2S 1.38(2) .
C1S H1S 0.9500 .
C30 C29 1.31(4) .
C30 C31 1.68(4) .
C30 H30A 0.9900 .
C30 H30B 0.9900 .
C29 H29A 0.9900 .
C29 H29B 0.9900 .
C4S H4S 0.9500 .
C2S H2S 0.9500 .
C22S C22S 1.35(4) 2_655
C22S C21S 1.72(3) 2_655
C22S C41 2.02(3) .
C19S C41 1.49(4) 2_655
C19S C41 1.65(3) .
C19S C19S 1.74(6) 2_655
C31 H31A 0.9800 .
C31 H31B 0.9800 .
C31 H31C 0.9800 .
C41 C19S 1.49(4) 2_655

loop_
_geom_torsion_atom_site_label_1
_geom_torsion_atom_site_label_2
_geom_torsion_atom_site_label_3
_geom_torsion_atom_site_label_4
_geom_torsion
_geom_torsion_site_symmetry_1
_geom_torsion_site_symmetry_4
Zn2 O9 C24 C25 13.3(7) 2_655 .
Zn2 O9 C24 C23 -164.0(5) 2_655 .
Zn4 O10 C25 C26 3.5(8) . .
Zn2 O10 C25 C26 169.9(6) 2_655 .
Zn4 O10 C25 C24 -175.5(5) . .
Zn2 O10 C25 C24 -9.1(8) 2_655 .
O9 C24 C25 C26 178.0(6) . .
C23 C24 C25 C26 -4.6(11) . .
O9 C24 C25 O10 -3.0(10) . .
C23 C24 C25 O10 174.4(6) . .
Zn3 O8 C19 C20 166.2(7) . .
Zn3 O8 C19 C18 -13.3(9) . .
C23 C22 C27 C26 -1.9(12) . .
C23 C22 C27 C28 -176.1(8) . .
C38 C28 C27 C22 -36.7(12) . .
C2 C28 C27 C22 92.8(11) . .
C38 C28 C27 C26 149.2(8) . .
C2 C28 C27 C26 -81.3(10) . .
O8 C19 C20 C15 179.8(8) . .
C18 C19 C20 C15 -0.7(13) . .
O8 C19 C20 C21 -2.7(13) . .
C18 C19 C20 C21 176.7(8) . .
C27 C22 C23 C24 2.9(11) . .
C27 C22 C23 C21 178.5(7) . .
O9 C24 C23 C22 177.6(6) . .
C25 C24 C23 C22 0.4(10) . .
O9 C24 C23 C21 1.9(10) . .
C25 C24 C23 C21 -175.4(7) . .
O10 C25 C26 O11 3.3(10) . .
C24 C25 C26 O11 -177.7(7) . .
O10 C25 C26 C27 -173.3(7) . .
C24 C25 C26 C27 5.7(11) . .
Zn4 O11 C26 C25 -8.2(8) . .
Zn4 O11 C26 C27 168.4(6) . .
C22 C27 C26 C25 -2.5(11) . .
C28 C27 C26 C25 172.3(7) . .
C22 C27 C26 O11 -179.0(7) . .
C28 C27 C26 O11 -4.1(11) . .
Zn2 O7 C18 C17 -9.2(10) . .
Zn3 O7 C18 C17 -170.7(7) . .
Zn2 O7 C18 C19 170.9(7) . .
Zn3 O7 C18 C19 9.5(10) . .
C20 C19 C18 O7 -176.9(8) . .
O8 C19 C18 O7 2.6(12) . .
C20 C19 C18 C17 3.2(13) . .
O8 C19 C18 C17 -177.3(8) . .
C27 C28 C2 C3 87.4(12) . .
C38 C28 C2 C3 -145.5(10) . .
C27 C28 C2 C1 -90.0(11) . .
C38 C28 C2 C1 37.1(14) . .
C17 C16 C14 C32 -152.4(12) . .
C15 C16 C14 C32 33.5(16) . .
C17 C16 C14 C13 81.2(13) . .
C15 C16 C14 C13 -92.9(10) . .
C32 C14 C13 C8 -34.3(13) . .
C16 C14 C13 C8 93.2(11) . .
C32 C14 C13 C12 145.6(9) . .
C16 C14 C13 C12 -86.9(10) . .
C19 C20 C21 C35 146.9(10) . .
C15 C20 C21 C35 -35.8(14) . .
C19 C20 C21 C23 -84.6(11) . .
C15 C20 C21 C23 92.7(10) . .
C22 C23 C21 C35 37.9(11) . .
C24 C23 C21 C35 -146.7(8) . .
C22 C23 C21 C20 -90.1(9) . .
C24 C23 C21 C20 85.3(9) . .
Zn4 O5 C12 C11 -17.1(10) 2_655 .
Zn4 O5 C12 C13 162.9(7) 2_655 .
C8 C13 C12 C11 0.2(13) . .
C14 C13 C12 C11 -179.7(9) . .
C8 C13 C12 O5 -179.7(8) . .
C14 C13 C12 O5 0.3(12) . .
C15 C16 C17 O6 179.0(9) . .
C14 C16 C17 O6 4.7(16) . .
C15 C16 C17 C18 2.3(15) . .
C14 C16 C17 C18 -172.0(10) . .
Zn2 O6 C17 C16 -166.2(8) . .
Zn2 O6 C17 C18 10.8(10) . .
O7 C18 C17 C16 176.0(9) . .
C19 C18 C17 C16 -4.2(14) . .
O7 C18 C17 O6 -1.0(13) . .
C19 C18 C17 O6 178.9(8) . .
C12 C13 C8 C9 -0.5(15) . .
C14 C13 C8 C9 179.5(9) . .
C17 C16 C15 C20 0.4(15) . .
C14 C16 C15 C20 174.9(10) . .
C19 C20 C15 C16 -1.2(15) . .
C21 C20 C15 C16 -178.6(9) . .
Zn1 O3 C10 C9 179.5(9) 2_655 .
Zn1 O3 C10 C11 -6.3(12) 2_655 .
C3 C2 C1 C6 0.3(15) . .
C28 C2 C1 C6 177.7(9) . .
C2 C1 C6 C5 0.9(15) . .
C2 C1 C6 C7 178.5(10) . .
O3 C10 C9 C8 175.5(10) . .
C11 C10 C9 C8 1.3(16) . .
O3 C10 C9 C7 -2.3(18) . .
C11 C10 C9 C7 -176.5(10) . .
C13 C8 C9 C10 -0.3(17) . .
C13 C8 C9 C7 177.4(10) . .
O5 C12 C11 O4 1.3(14) . .
C13 C12 C11 O4 -178.6(8) . .
O5 C12 C11 C10 -179.2(9) . .
C13 C12 C11 C10 0.8(16) . .
Zn4 O4 C11 C12 16.5(12) 2_655 .
Zn1 O4 C11 C12 -178.9(7) 2_655 .
Zn4 O4 C11 C10 -163.0(8) 2_655 .
Zn1 O4 C11 C10 1.7(12) 2_655 .
O3 C10 C11 C12 -176.1(10) . .
C9 C10 C11 C12 -1.6(17) . .
O3 C10 C11 O4 3.3(15) . .
C9 C10 C11 O4 177.8(10) . .
C6S N3 C10S C9S 4(2) . .
Zn2 N3 C10S C9S 167.7(9) . .
C8S C9S C10S N3 0(2) . .
C27 C28 C38 C39 -71.4(18) . .
C2 C28 C38 C39 161.5(16) . .
C1 C6 C5 O2 -176.1(10) . .
C7 C6 C5 O2 6.3(16) . .
C1 C6 C5 C4 -1.5(16) . .
C7 C6 C5 C4 -179.1(11) . .
C20 C21 C35 C36 -166.4(10) . .
C23 C21 C35 C36 69.0(13) . .
Zn1 O1 C3 C2 -172.3(7) . .
Zn1 O1 C3 C4 9.4(13) . .
C1 C2 C3 O1 -179.3(9) . .
C28 C2 C3 O1 3.4(15) . .
C1 C2 C3 C4 -1.0(15) . .
C28 C2 C3 C4 -178.3(9) . .
C21 C35 C36 C37 178.0(15) . .
C11S N4 C11S C12S -1.1(10) 2_655 .
Zn3 N4 C11S C12S 178.9(10) . .
O2 C5 C4 C3 175.5(10) . .
C6 C5 C4 C3 0.8(17) . .
O1 C3 C4 C5 178.8(9) . .
C2 C3 C4 C5 0.5(15) . .
C13 C14 C32 C33 -57.5(17) . .
C16 C14 C32 C33 177.6(14) . .
Zn1 O01C N1 O01N -15(2) . .
Zn1 O01C N1 O01M 177(2) . .
C5 C6 C7 C9 -92.9(14) . .
C1 C6 C7 C9 89.7(13) . .
C5 C6 C7 C29 140.9(13) . .
C1 C6 C7 C29 -36.6(17) . .
C10 C9 C7 C6 91.0(13) . .
C8 C9 C7 C6 -86.7(16) . .
C10 C9 C7 C29 -142.0(11) . .
C8 C9 C7 C29 40.4(15) . .
O01C N1 O01N Zn1 13(2) . .
O01M N1 O01N Zn1 -179(2) . .
N4 C11S C12S C13S 2(2) . .
C10S C9S C8S C7S -6(3) . .
C14 C32 C33 C34 169.9(19) . .
C11S C12S C13S C12S -1.1(9) . 2_655
C22S C21S C20S C41 61(2) . .
C22S C21S C20S C41 105(2) 2_655 .
C41 C21S C20S C19S -65(2) . .
C22S C21S C20S C19S -3(3) . .
C22S C21S C20S C19S 41(2) 2_655 .
C10S N3 C6S C7S -3(4) . .
Zn2 N3 C6S C7S -167(3) . .
N3 C6S C7S C8S -3(5) . .
C9S C8S C7S C6S 7(5) . .
C14S N5 C18S C17S -3(3) . .
Zn4 N5 C18S C17S 173.8(16) . .
C28 C38 C39 C40 -174(2) . .
C18S N5 C14S C15S 0.7(15) . .
Zn4 N5 C14S C15S -176.5(9) . .
C1S N2 C5S C4S 9(4) . .
Zn1 N2 C5S C4S -177(2) . .
N5 C18S C17S C16S 6(4) . .
C15S C16S C17S C18S -6(3) . .
C17S C16S C15S C14S 3(3) . .
N5 C14S C15S C16S -0.6(19) . .
C5S N2 C1S C2S -3.5(19) . .
Zn1 N2 C1S C2S -177.2(14) . .
C31 C30 C29 C7 174(2) . .
C6 C7 C29 C30 -164(2) . .
C9 C7 C29 C30 71(3) . .
N2 C5S C4S C3S -6(5) . .
C2S C3S C4S C5S -2(5) . .
N2 C1S C2S C3S -5(2) . .
C4S C3S C2S C1S 7(4) . .
C20S C21S C22S C22S 63.8(19) . 2_655
C41 C21S C22S C22S 105.0(16) . 2_655
C20S C21S C22S C21S 22(3) . 2_655
C41 C21S C22S C21S 63.4(17) . 2_655
C22S C21S C22S C21S -41.6(15) 2_655 2_655
C20S C21S C22S C41 -41.2(17) . .
C22S C21S C22S C41 -105.0(16) 2_655 .
C41 C20S C19S C41 -62(2) . 2_655
C21S C20S C19S C41 -6(3) . 2_655
C21S C20S C19S C41 56.3(19) . .
C41 C20S C19S C19S -3.5(18) . 2_655
C21S C20S C19S C19S 53(2) . 2_655
C19S C20S C41 C21S 130.3(19) . .
C21S C20S C41 C19S -125(3) . 2_655
C19S C20S C41 C19S 5(3) . 2_655
C21S C20S C41 C19S -130.3(19) . .
C21S C20S C41 C22S -28.2(13) . .
C19S C20S C41 C22S 102.1(19) . .
C22S C21S C41 C20S -136.4(19) . .
C22S C21S C41 C20S -85.6(19) 2_655 .
C20S C21S C41 C19S 115(3) . 2_655
C22S C21S C41 C19S -22(3) . 2_655
C22S C21S C41 C19S 29(3) 2_655 2_655
C20S C21S C41 C19S 41.6(17) . .
C22S C21S C41 C19S -95(2) . .
C22S C21S C41 C19S -44(2) 2_655 .
C20S C21S C41 C22S 136.4(19) . .
C22S C21S C41 C22S 50.8(18) 2_655 .
C41 C19S C41 C20S 124(2) 2_655 .
C19S C19S C41 C20S 176(2) 2_655 .
C20S C19S C41 C21S -46.2(19) . .
C41 C19S C41 C21S 78.1(18) 2_655 .
C19S C19S C41 C21S 129(2) 2_655 .
C20S C19S C41 C19S -176(2) . 2_655
C41 C19S C41 C19S -51(2) 2_655 2_655
C20S C19S C41 C22S -90(2) . .
C41 C19S C41 C22S 33.8(19) 2_655 .
C19S C19S C41 C22S 85.1(15) 2_655 .
